data_2011224
loop_
_publ_author_name
'Gzella, Andrzej'

_publ_section_title
;
 Triterpenoide. XX. 3\b-Acetoxy-12-oxo-18\b-olean- und
 3\b-Acetoxy-12,19-dioxo-9(11),13(18)-oleandien-28-s\"aure-methylester
;
_journal_issue 8
_journal_name_full 'Acta Crystallographica Section C'
_journal_page_first 983
_journal_page_last 985
_journal_paper_doi 10.1107/S0108270100005801
_journal_volume 56
_journal_year 2000
_chemical_formula_moiety 'C33 H52 O5'
_chemical_formula_sum 'C33 H52 O5'
_chemical_formula_weight 528.75
_chemical_name_systematic
;
Methyl 3\b-acetoxy-12-oxo-18\b-olean-28-oate
;
_space_group_IT_number 19
_symmetry_cell_setting orthorhombic
_symmetry_space_group_name_Hall 'P 2ac 2ab'
_symmetry_space_group_name_H-M 'P 21 21 21'
_audit_creation_method SHELXL97
_cell_angle_alpha 90.00
_cell_angle_beta 90.00
_cell_angle_gamma 90.00
_cell_formula_units_Z 8
_cell_length_a 7.0662(16)
_cell_length_b 22.083(3)
_cell_length_c 40.141(5)
_cell_measurement_reflns_used 46
_cell_measurement_temperature 293(2)
_cell_measurement_theta_max 26.3
_cell_measurement_theta_min 12.6
_cell_volume 6263.7(18)
_computing_cell_refinement 'KM-4 Software'
_computing_data_collection 'KM-4 Software (Kuma Diffraction, 1991)'
_computing_data_reduction 'KM-4 Software'
_computing_molecular_graphics 'ORTEP3 for Windows (Farrugia, 1997)'
_computing_publication_material SHELXL97
_computing_structure_refinement 'SHELXL97 (Sheldrick, 1997)'
_computing_structure_solution 'SHELXS97 (Sheldrick, 1990)'
_diffrn_ambient_temperature 293(2)
_diffrn_measured_fraction_theta_full .978
_diffrn_measured_fraction_theta_max .978
_diffrn_measurement_device_type 'Kuma Diffraction KM-4'
_diffrn_measurement_method \w/2\q
_diffrn_radiation_monochromator graphite
_diffrn_radiation_source 'fine-focus sealed tube'
_diffrn_radiation_type CuK\a
_diffrn_radiation_wavelength 1.54178
_diffrn_reflns_av_R_equivalents .017
_diffrn_reflns_av_sigmaI/netI .032
_diffrn_reflns_limit_h_max 7
_diffrn_reflns_limit_h_min -7
_diffrn_reflns_limit_k_max 25
_diffrn_reflns_limit_k_min 0
_diffrn_reflns_limit_l_max 47
_diffrn_reflns_limit_l_min 0
_diffrn_reflns_number 10738
_diffrn_reflns_theta_full 65.10
_diffrn_reflns_theta_max 65.1
_diffrn_reflns_theta_min 2.2
_diffrn_standards_decay_% 11.3
_diffrn_standards_interval_count 100
_diffrn_standards_number 2
_exptl_absorpt_coefficient_mu .577
_exptl_absorpt_correction_type none
_exptl_crystal_colour Colourless
_exptl_crystal_density_diffrn 1.121
_exptl_crystal_density_method 'not measured'
_exptl_crystal_description Needle
_exptl_crystal_F_000 2320
_exptl_crystal_size_max .50
_exptl_crystal_size_mid .14
_exptl_crystal_size_min .09
_refine_diff_density_max .195
_refine_diff_density_min -.179
_refine_ls_abs_structure_details 'Flack (1983)'
_refine_ls_abs_structure_Flack .0(2)
_refine_ls_extinction_coef .00025(6)
_refine_ls_extinction_method 'SHELXL97 (Sheldrick, 1997)'
_refine_ls_goodness_of_fit_ref 1.077
_refine_ls_hydrogen_treatment mixed
_refine_ls_matrix_type full
_refine_ls_number_parameters 704
_refine_ls_number_reflns 10265
_refine_ls_number_restraints 0
_refine_ls_restrained_S_all 1.077
_refine_ls_R_factor_all .088
_refine_ls_R_factor_gt .044
_refine_ls_shift/su_max <0.001
_refine_ls_shift/su_mean .000
_refine_ls_structure_factor_coef Fsqd
_refine_ls_weighting_details 'calc w = 1/[\s^2^(Fo^2^)+(0.0813P)^2^] where P=(Fo^2^+2Fc^2^)/3'
_refine_ls_weighting_scheme calc
_refine_ls_wR_factor_ref .130
_reflns_number_gt 7013
_reflns_number_total 10265
_reflns_threshold_expression I>2\s(I)
_cod_data_source_file jz1393.cif
_cod_data_source_block I
_cod_depositor_comments
;
The following automatic conversions were performed:
'_symmetry_cell_setting' value 'Orthorhombic' changed to 'orthorhombic'
according to '/home/saulius/struct/CIF-dictionaries/cif_core.dic'
dictionary named 'cif_core.dic' version 2.4.1 from
2010-06-29.

'_geom_bond_publ_flag' value 'YES' changed to 'yes' according
to '/home/saulius/struct/CIF-dictionaries/cif_core.dic' dictionary named
'cif_core.dic' version 2.4.1 from 2010-06-29 (10 times).

Automatic conversion script
Id: cif_fix_enum 1527 2010-12-29 10:47:43Z saulius 

The following automatic conversions were performed:

'_symmetry_cell_setting' value 'Orthorhombic' changed to
'orthorhombic' according to
/home/saulius/struct/CIF-dictionaries/cif_core.dic dictionary named
'cif_core.dic' version 2.4.1 from 2010-06-29.

'_geom_bond_publ_flag'
value 'YES' changed to 'yes' according to
/home/saulius/struct/CIF-dictionaries/cif_core.dic dictionary named
'cif_core.dic' version 2.4.1 from 2010-06-29 (10
times).

'_geom_angle_publ_flag' value 'YES' changed to 'yes'
according to /home/saulius/struct/CIF-dictionaries/cif_core.dic
dictionary named 'cif_core.dic' version 2.4.1 from 2010-06-29 (26
times).

'_geom_hbond_publ_flag' value 'YES' changed to 'yes'
according to /home/saulius/struct/CIF-dictionaries/cif_core.dic
dictionary named 'cif_core.dic' version 2.4.1 from 2010-06-29 (5
times).

Automatic conversion script
Id: cif_fix_values 1715 2011-07-08 13:25:40Z adriana 
;
_cod_database_code 2011224

loop_
_symmetry_equiv_pos_as_xyz
'x, y, z'
'-x+1/2, -y, z+1/2'
'-x, y+1/2, -z+1/2'
'x+1/2, -y+1/2, -z'

loop_
_atom_site_label
_atom_site_fract_x
_atom_site_fract_y
_atom_site_fract_z
_atom_site_U_iso_or_equiv
_atom_site_adp_type
_atom_site_calc_flag
_atom_site_refinement_flags
_atom_site_occupancy
_atom_site_disorder_assembly
_atom_site_disorder_group
_atom_site_type_symbol
O1A .4257(2) .25620(7) .05032(4) .0597(4) Uani d . 1 . . O
O2a .3864(3) .28635(10) .10255(5) .0936(6) Uani d . 1 . . O
O3A .1264(3) -.10117(9) .12945(5) .0889(6) Uani d . 1 . . O
O4A .2997(5) -.25256(14) .05773(8) .1321(10) Uani d . 1 . . O
O5A .5927(5) -.27344(12) .04357(7) .1301(10) Uani d . 1 . . O
C1A .2323(3) .10562(11) .07847(6) .0621(6) Uani d . 1 . . C
H1A .1033 .0916 .0813 .075 Uiso calc . 1 . . H
H1B .2931 .1047 .1001 .075 Uiso calc . 1 . . H
C2A .2287(3) .17072(11) .06593(6) .0631(6) Uani d . 1 . . C
H2A .1599 .1727 .0451 .076 Uiso calc . 1 . . H
H2B .1641 .1962 .0820 .076 Uiso calc . 1 . . H
C3A .4284(3) .19339(11) .06084(6) .0549(5) Uani d . 1 . . C
H3A .4949 .1911 .0822 .066 Uiso calc . 1 . . H
C4A .5409(3) .15687(10) .03526(5) .0522(5) Uani d . 1 . . C
C5A .5349(3) .09001(10) .04694(5) .0511(5) Uani d . 1 . . C
H5A .6008 .0903 .0684 .061 Uiso calc . 1 . . H
C6A .6486(3) .04619(11) .02571(6) .0609(6) Uani d . 1 . . C
H6A .5788 .0371 .0055 .073 Uiso calc . 1 . . H
H6B .7672 .0651 .0194 .073 Uiso calc . 1 . . H
C7A .6892(3) -.01221(11) .04423(7) .0643(6) Uani d . 1 . . C
H7A .7717 -.0033 .0629 .077 Uiso calc . 1 . . H
H7B .7568 -.0394 .0295 .077 Uiso calc . 1 . . H
C8A .5109(3) -.04485(10) .05735(6) .0557(6) Uani d . 1 . . C
C9A .3806(3) .00212(10) .07449(6) .0534(5) Uani d . 1 . . C
H9A .4515 .0153 .0942 .064 Uiso calc . 1 . . H
C10A .3368(3) .06210(11) .05500(6) .0538(5) Uani d . 1 . . C
C11A .2026(3) -.02887(11) .08859(7) .0661(7) Uani d . 1 . . C
H11A .1407 -.0007 .1036 .079 Uiso calc . 1 . . H
H11B .1163 -.0364 .0703 .079 Uiso calc . 1 . . H
C12A .2329(3) -.08725(11) .10683(7) .0636(6) Uani d . 1 . . C
C13A .3850(4) -.12913(11) .09435(6) .0608(6) Uani d . 1 . . C
H13A .3361 -.1436 .0729 .073 Uiso calc . 1 . . H
C14A .5676(3) -.09381(11) .08484(6) .0580(6) Uani d . 1 . . C
C15A .7142(4) -.13912(12) .07077(7) .0721(7) Uani d . 1 . . C
H15A .6760 -.1506 .0484 .087 Uiso calc . 1 . . H
H15B .8357 -.1189 .0691 .087 Uiso calc . 1 . . H
C16A .7382(4) -.19603(13) .09144(9) .0846(9) Uani d . 1 . . C
H16A .7911 -.1853 .1129 .102 Uiso calc . 1 . . H
H16B .8271 -.2228 .0804 .102 Uiso calc . 1 . . H
C17A .5495(4) -.22991(12) .09680(8) .0802(8) Uani d . 1 . . C
C18A .4098(4) -.18741(11) .11504(7) .0700(7) Uani d . 1 . . C
H18A .2869 -.2080 .1147 .084 Uiso calc . 1 . . H
C19A .4607(4) -.17893(13) .15148(7) .0811(8) Uani d . 1 . . C
H19A .3668 -.1529 .1617 .097 Uiso calc . 1 . . H
H19B .5818 -.1584 .1528 .097 Uiso calc . 1 . . H
C20A .4725(6) -.23781(15) .17136(8) .0984(11) Uani d . 1 . . C
C21A .6193(6) -.27842(17) .15384(10) .1151(13) Uani d . 1 . . C
H21A .7432 -.2599 .1560 .138 Uiso calc . 1 . . H
H21B .6235 -.3173 .1651 .138 Uiso calc . 1 . . H
C22A .5790(6) -.28859(14) .11809(10) .1107(13) Uani d . 1 . . C
H22A .4660 -.3133 .1163 .133 Uiso calc . 1 . . H
H22B .6829 -.3115 .1086 .133 Uiso calc . 1 . . H
C23A .7467(3) .17965(12) .03700(7) .0652(6) Uani d . 1 . . C
H23A .7488 .2228 .0341 .078 Uiso calc R 1 . . H
H23B .8197 .1609 .0197 .078 Uiso calc R 1 . . H
H23C .7998 .1695 .0583 .078 Uiso calc R 1 . . H
C24A .4685(4) .16767(12) -.00013(6) .0657(6) Uani d . 1 . . C
H24A .3332 .1638 -.0005 .079 Uiso calc R 1 . . H
H24B .5234 .1383 -.0149 .079 Uiso calc R 1 . . H
H24C .5033 .2077 -.0072 .079 Uiso calc R 1 . . H
C25A .2121(4) .05261(12) .02414(7) .0697(7) Uani d . 1 . . C
H25A .1172 .0227 .0289 .084 Uiso calc R 1 . . H
H25B .2890 .0390 .0059 .084 Uiso calc R 1 . . H
H25C .1520 .0901 .0183 .084 Uiso calc R 1 . . H
C26A .4139(4) -.07485(13) .02723(6) .0738(7) Uani d . 1 . . C
H26A .4191 -.0480 .0085 .089 Uiso calc R 1 . . H
H26B .2842 -.0833 .0326 .089 Uiso calc R 1 . . H
H26C .4779 -.1119 .0219 .089 Uiso calc R 1 . . H
C27A .6512(4) -.06277(12) .11610(7) .0683(7) Uani d . 1 . . C
H27A .7329 -.0906 .1275 .082 Uiso calc R 1 . . H
H27B .5502 -.0507 .1307 .082 Uiso calc R 1 . . H
H27C .7222 -.0277 .1095 .082 Uiso calc R 1 . . H
C28A .4645(7) -.25178(14) .06431(9) .0943(10) Uani d . 1 . . C
C29A .5409(8) -.2239(2) .20643(9) .1384(18) Uani d . 1 . . C
H29A .4473 -.2001 .2178 .166 Uiso calc R 1 . . H
H29B .6574 -.2016 .2053 .166 Uiso calc R 1 . . H
H29C .5612 -.2611 .2183 .166 Uiso calc R 1 . . H
C30A .2818(7) -.26909(17) .17396(10) .1212(14) Uani d . 1 . . C
H30A .2941 -.3049 .1873 .145 Uiso calc R 1 . . H
H30B .2386 -.2800 .1521 .145 Uiso calc R 1 . . H
H30C .1921 -.2421 .1841 .145 Uiso calc R 1 . . H
C31A .4065(4) .29817(12) .07359(7) .0661(7) Uani d . 1 . . C
C32A .4179(5) .36040(12) .06009(8) .0867(8) Uani d . 1 . . C
H32A .3032 .3697 .0483 .104 Uiso calc R 1 . . H
H32B .5234 .3633 .0451 .104 Uiso calc R 1 . . H
H32C .4344 .3886 .0781 .104 Uiso calc R 1 . . H
C33A .5246(10) -.2989(2) .01258(12) .176(3) Uani d . 1 . . C
H33A .4199 -.3254 .0170 .211 Uiso calc R 1 . . H
H33B .6245 -.3214 .0021 .211 Uiso calc R 1 . . H
H33C .4844 -.2669 -.0019 .211 Uiso calc R 1 . . H
O1B 1.0702(5) -.96338(11) .20038(7) .1455(13) Uani d . 1 . . O
O2B 1.3473(8) -.9789(2) .17819(14) .217(2) Uani d . 1 . . O
O3B .8790(4) -.63328(9) .08424(4) .0903(6) Uani d . 1 . . O
O4B .5450(3) -.49440(11) .15137(6) .0981(7) Uani d . 1 . . O
O5B .6756(3) -.45695(14) .19632(6) .1219(10) Uani d . 1 . . O
C1B .9359(5) -.83188(12) .14611(7) .0833(9) Uani d . 1 . . C
H1C .8521 -.8300 .1270 .100 Uiso calc . 1 . . H
H1D 1.0617 -.8205 .1387 .100 Uiso calc . 1 . . H
C2B .9410(6) -.89676(15) .15921(8) .1056(12) Uani d . 1 . . C
H2C .8139 -.9096 .1649 .127 Uiso calc . 1 . . H
H2D .9885 -.9235 .1420 .127 Uiso calc . 1 . . H
C3B 1.0661(6) -.90107(15) .18949(9) .1022(12) Uani d . 1 . . C
H3B 1.1947 -.8890 .1832 .123 Uiso calc . 1 . . H
C4B 1.0022(5) -.86193(14) .21843(7) .0832(8) Uani d . 1 . . C
C5B .9868(4) -.79626(12) .20480(6) .0688(7) Uani d . 1 . . C
H5B 1.1162 -.7863 .1980 .083 Uiso calc . 1 . . H
C6B .9407(4) -.74945(14) .23099(6) .0761(8) Uani d . 1 . . C
H6C 1.0131 -.7579 .2510 .091 Uiso calc . 1 . . H
H6D .8074 -.7519 .2366 .091 Uiso calc . 1 . . H
C7B .9860(4) -.68606(13) .21889(6) .0702(7) Uani d . 1 . . C
H7C 1.1222 -.6823 .2166 .084 Uiso calc . 1 . . H
H7D .9458 -.6573 .2357 .084 Uiso calc . 1 . . H
C8B .8935(3) -.66890(11) .18572(5) .0557(6) Uani d . 1 . . C
C9B .9194(3) -.72118(11) .16055(6) .0585(6) Uani d . 1 . . C
H9B 1.0563 -.7229 .1568 .070 Uiso calc . 1 . . H
C10B .8674(4) -.78592(12) .17275(6) .0659(6) Uani d . 1 . . C
C11B .8373(5) -.70527(12) .12670(6) .0743(8) Uani d . 1 . . C
H11C .8891 -.7334 .1105 .089 Uiso calc . 1 . . H
H11D .7018 -.7122 .1276 .089 Uiso calc . 1 . . H
C12B .8692(4) -.64224(12) .11391(6) .0637(6) Uani d . 1 . . C
C13B .8714(3) -.59156(11) .13928(5) .0562(6) Uani d . 1 . . C
H13B .7407 -.5902 .1474 .067 Uiso calc . 1 . . H
C14B .9870(3) -.61032(11) .17036(5) .0543(6) Uani d . 1 . . C
C15B .9898(3) -.55760(12) .19551(6) .0647(6) Uani d . 1 . . C
H15C .8690 -.5565 .2070 .078 Uiso calc . 1 . . H
H15D 1.0867 -.5656 .2120 .078 Uiso calc . 1 . . H
C16B 1.0263(3) -.49614(12) .18039(6) .0636(6) Uani d . 1 . . C
H16C 1.1538 -.4952 .1714 .076 Uiso calc . 1 . . H
H16D 1.0183 -.4656 .1977 .076 Uiso calc . 1 . . H
C17B .8864(4) -.48045(11) .15269(7) .0643(6) Uani d . 1 . . C
C18B .9039(4) -.52792(11) .12487(6) .0630(6) Uani d . 1 . . C
H18B .7985 -.5204 .1096 .076 Uiso calc . 1 . . H
C19B 1.0857(4) -.51840(12) .10450(6) .0738(7) Uani d . 1 . . C
H19C 1.1939 -.5266 .1187 .089 Uiso calc . 1 . . H
H19D 1.0879 -.5474 .0864 .089 Uiso calc . 1 . . H
C20B 1.1057(6) -.45480(14) .09005(8) .0910(9) Uani d . 1 . . C
C21B 1.0982(5) -.40955(13) .11831(8) .0905(9) Uani d . 1 . . C
H21C 1.1032 -.3689 .1092 .109 Uiso calc . 1 . . H
H21D 1.2084 -.4150 .1324 .109 Uiso calc . 1 . . H
C22B .9190(5) -.41604(13) .13955(8) .0849(8) Uani d . 1 . . C
H22C .8105 -.4040 .1263 .102 Uiso calc . 1 . . H
H22D .9275 -.3885 .1583 .102 Uiso calc . 1 . . H
C23B 1.1585(6) -.86436(18) .24507(10) .1200(13) Uani d . 1 . . C
H23D 1.1865 -.9058 .2503 .144 Uiso calc R 1 . . H
H23E 1.1162 -.8439 .2648 .144 Uiso calc R 1 . . H
H23F 1.2704 -.8449 .2367 .144 Uiso calc R 1 . . H
C24B .8185(6) -.88593(15) .23389(8) .0976(11) Uani d . 1 . . C
H24D .7261 -.8920 .2167 .117 Uiso calc R 1 . . H
H24E .7712 -.8571 .2497 .117 Uiso calc R 1 . . H
H24F .8431 -.9237 .2449 .117 Uiso calc R 1 . . H
C25B .6539(4) -.79569(14) .17764(8) .0847(8) Uani d . 1 . . C
H25D .6264 -.8382 .1770 .102 Uiso calc R 1 . . H
H25E .5858 -.7755 .1602 .102 Uiso calc R 1 . . H
H25F .6162 -.7794 .1988 .102 Uiso calc R 1 . . H
C26B .6806(4) -.65751(13) .19327(7) .0748(7) Uani d . 1 . . C
H26D .6374 -.6862 .2095 .090 Uiso calc R 1 . . H
H26E .6084 -.6621 .1732 .090 Uiso calc R 1 . . H
H26F .6646 -.6172 .2018 .090 Uiso calc R 1 . . H
C27B 1.1964(3) -.62222(12) .16039(6) .0638(6) Uani d . 1 . . C
H27D 1.2632 -.5844 .1592 .077 Uiso calc R 1 . . H
H27E 1.2003 -.6418 .1390 .077 Uiso calc R 1 . . H
H27F 1.2549 -.6478 .1768 .077 Uiso calc R 1 . . H
C28B .6841(4) -.47899(13) .16603(8) .0745(8) Uani d . 1 . . C
C29B 1.2974(7) -.45016(19) .07301(10) .1288(16) Uani d . 1 . . C
H29D 1.3134 -.4101 .0642 .155 Uiso calc R 1 . . H
H29E 1.3041 -.4791 .0552 .155 Uiso calc R 1 . . H
H29F 1.3958 -.4583 .0889 .155 Uiso calc R 1 . . H
C30B .9489(8) -.44198(17) .06432(9) .1265(15) Uani d . 1 . . C
H30D .9646 -.4019 .0555 .152 Uiso calc R 1 . . H
H30E .8274 -.4451 .0749 .152 Uiso calc R 1 . . H
H30F .9570 -.4709 .0465 .152 Uiso calc R 1 . . H
C31B 1.2227(13) -.9967(3) .19477(13) .177(3) Uani d . 1 . . C
C32B 1.2024(15) -1.0577(2) .20881(12) .264(6) Uani d . 1 . . C
H32D 1.1164 -1.0808 .1953 .317 Uiso calc R 1 . . H
H32E 1.1539 -1.0549 .2311 .317 Uiso calc R 1 . . H
H32F 1.3236 -1.0773 .2092 .317 Uiso calc R 1 . . H
C33B .4868(5) -.4520(2) .21064(12) .148(2) Uani d . 1 . . C
H33D .4050 -.4314 .1953 .177 Uiso calc R 1 . . H
H33E .4932 -.4296 .2311 .177 Uiso calc R 1 . . H
H33F .4378 -.4918 .2150 .177 Uiso calc R 1 . . H

loop_
_atom_site_aniso_label
_atom_site_aniso_U_11
_atom_site_aniso_U_22
_atom_site_aniso_U_33
_atom_site_aniso_U_12
_atom_site_aniso_U_13
_atom_site_aniso_U_23
O1A .0501(9) .0643(10) .0648(9) .0060(7) -.0004(7) .0012(8)
O2A .0986(16) .1079(15) .0744(13) .0301(13) .0023(12) -.0154(11)
O3A .0547(11) .1003(13) .1117(14) .0184(10) .0265(11) .0398(12)
O4A .117(2) .143(2) .137(2) -.0057(19) .0102(19) -.0380(18)
O5A .137(2) .1236(19) .129(2) -.0030(18) .0503(19) -.0352(17)
C1A .0342(12) .0722(15) .0800(16) .0129(11) .0142(11) .0147(13)
C2A .0370(13) .0738(16) .0784(16) .0141(11) .0121(11) .0097(13)
C3A .0388(12) .0664(14) .0597(13) .0082(10) .0028(10) .0058(11)
C4A .0326(11) .0668(14) .0572(12) .0027(9) .0035(9) .0075(11)
C5A .0279(11) .0666(14) .0589(12) .0058(9) .0033(9) .0055(11)
C6A .0382(12) .0686(15) .0760(16) .0053(10) .0157(11) .0062(12)
C7A .0394(13) .0680(15) .0856(17) .0121(11) .0198(11) .0062(13)
C8A .0394(12) .0600(14) .0677(14) .0043(10) .0086(11) .0045(11)
C9A .0282(11) .0647(14) .0674(14) .0057(10) .0066(10) .0092(11)
C10A .0299(11) .0657(14) .0658(13) .0049(10) .0052(10) .0116(11)
C11A .0349(12) .0725(15) .0910(18) .0068(10) .0138(12) .0166(14)
C12A .0384(13) .0742(16) .0781(17) .0016(11) .0044(12) .0118(13)
C13A .0489(14) .0612(14) .0723(14) .0050(11) .0062(11) .0074(12)
C14A .0359(12) .0634(14) .0747(15) .0101(10) .0052(10) .0055(12)
C15A .0496(15) .0681(16) .0986(19) .0117(12) .0170(13) .0055(14)
C16A .0672(18) .0720(17) .115(2) .0252(14) .0206(17) .0088(16)
C17A .083(2) .0625(16) .095(2) .0167(14) .0212(17) .0101(15)
C18A .0642(16) .0632(15) .0825(17) .0107(13) .0125(14) .0120(13)
C19A .083(2) .0771(18) .0831(18) .0253(15) .0107(16) .0130(15)
C20A .115(3) .093(2) .088(2) .042(2) .0201(19) .0302(18)
C21A .133(3) .099(2) .113(3) .057(2) .032(2) .037(2)
C22A .133(3) .0743(19) .125(3) .042(2) .044(3) .0238(19)
C23A .0353(12) .0735(15) .0869(17) .0009(11) .0056(12) .0073(14)
C24A .0556(15) .0772(16) .0645(14) .0057(12) .0054(12) .0087(12)
C25A .0398(13) .0808(17) .0883(19) .0024(12) -.0069(12) .0206(15)
C26A .0710(17) .0796(17) .0708(16) .0046(14) .0036(14) .0011(13)
C27A .0458(14) .0744(16) .0846(17) .0132(12) -.0063(13) .0085(14)
C28A .111(3) .0692(18) .102(2) .0039(19) .030(2) -.0028(17)
C29A .174(5) .144(3) .097(3) .059(3) .011(3) .039(3)
C30A .136(4) .097(2) .131(3) .021(2) .047(3) .035(2)
C31A .0447(14) .0794(17) .0742(17) .0138(12) -.0075(12) -.0082(15)
C32A .0756(19) .0739(18) .111(2) .0113(15) -.0145(18) -.0104(17)
C33A .214(7) .174(5) .138(4) -.038(4) .062(4) -.071(4)
O1B .208(3) .0907(16) .138(2) .059(2) .077(2) .0451(15)
O2B .222(5) .183(4) .245(5) .125(4) .059(4) .015(4)
O3B .1343(19) .0833(12) .0534(10) -.0002(12) -.0190(11) -.0017(9)
O4B .0534(12) .1265(17) .1146(16) .0142(11) -.0160(12) -.0260(14)
O5B .0444(11) .190(3) .1316(19) .0092(13) .0064(12) -.0880(19)
C1B .111(2) .0700(17) .0686(16) .0094(16) .0210(16) .0042(14)
C2B .153(4) .077(2) .087(2) .014(2) .043(2) .0032(17)
C3B .122(3) .087(2) .097(2) .033(2) .045(2) .0322(18)
C4B .082(2) .092(2) .0756(17) .0147(16) .0221(16) .0261(16)
C5B .0556(15) .0864(18) .0644(14) .0110(13) .0122(12) .0168(13)
C6B .0701(18) .104(2) .0542(13) .0061(16) .0054(12) .0122(14)
C7B .0651(17) .0930(18) .0524(13) .0092(14) -.0009(12) .0021(13)
C8B .0390(12) .0743(15) .0539(12) .0102(10) .0016(10) -.0018(11)
C9B .0525(13) .0707(15) .0523(12) .0088(11) .0019(10) .0009(11)
C10B .0612(15) .0751(16) .0613(14) .0073(12) .0080(12) .0031(12)
C11B .093(2) .0700(16) .0604(15) .0053(14) -.0125(14) -.0062(13)
C12B .0638(16) .0725(16) .0549(14) .0098(13) -.0156(12) -.0040(12)
C13B .0465(13) .0673(14) .0548(12) .0134(10) -.0086(10) -.0058(11)
C14B .0384(12) .0707(15) .0538(12) .0104(10) -.0027(10) -.0038(11)
C15B .0488(13) .0893(18) .0561(13) .0050(13) -.0043(11) -.0122(13)
C16B .0470(13) .0759(16) .0681(14) .0080(11) -.0040(11) -.0176(13)
C17B .0493(14) .0690(15) .0748(15) .0144(11) -.0054(12) -.0095(13)
C18B .0569(15) .0693(15) .0627(14) .0140(12) -.0094(12) -.0084(12)
C19B .0850(19) .0716(16) .0646(15) .0106(14) .0024(14) -.0058(13)
C20B .122(3) .0780(19) .0726(18) .0064(18) .0084(19) .0082(15)
C21B .104(2) .0674(17) .100(2) .0031(17) .0026(19) .0027(16)
C22B .082(2) .0723(18) .101(2) .0164(15) -.0075(17) -.0126(16)
C23B .113(3) .128(3) .120(3) .024(2) -.004(2) .052(2)
C24B .113(3) .092(2) .088(2) .0030(19) .0430(19) .0227(18)
C25B .0649(18) .089(2) .100(2) -.0082(14) -.0044(16) .0065(17)
C26B .0444(14) .0880(19) .0920(19) .0102(12) .0111(13) -.0032(15)
C27B .0422(13) .0803(16) .0690(15) .0136(11) .0028(11) .0070(13)
C28B .0537(17) .0815(18) .088(2) .0179(13) -.0095(14) -.0208(16)
C29B .162(4) .109(3) .115(3) -.014(3) .051(3) .012(2)
C30B .193(5) .094(2) .093(2) .013(3) -.030(3) .019(2)
C31B .284(9) .137(4) .109(3) .119(6) .061(4) .028(3)
C32B .542(16) .124(4) .126(3) .168(7) .090(6) .046(3)
C33B .0498(19) .228(5) .165(4) .006(3) .020(2) -.098(4)

loop_
_atom_type_symbol
_atom_type_description
_atom_type_scat_dispersion_real
_atom_type_scat_dispersion_imag
_atom_type_scat_source
C C .0181 .0091 'International Tables Vol C Tables 4.2.6.8 and 6.1.1.4'
H H .0000 .0000 'International Tables Vol C Tables 4.2.6.8 and 6.1.1.4'
O O .0492 .0322 'International Tables Vol C Tables 4.2.6.8 and 6.1.1.4'

loop_
_geom_angle_atom_site_label_1
_geom_angle_atom_site_label_2
_geom_angle_atom_site_label_3
_geom_angle
_geom_angle_publ_flag
C31A O1A C3A 117.76(19) yes
C28A O5A C33A 117.0(4) ?
C2A C1A C10A 113.33(19) ?
C3A C2A C1A 109.97(18) ?
O1A C3A C2A 110.10(18) yes
O1A C3A C4A 108.42(17) ?
C2A C3A C4A 113.7(2) ?
C3A C4A C24A 111.58(18) ?
C3A C4A C23A 106.7(2) ?
C24A C4A C23A 107.9(2) ?
C3A C4A C5A 106.57(17) ?
C24A C4A C5A 114.9(2) ?
C23A C4A C5A 108.87(18) ?
C6A C5A C4A 114.99(17) ?
C6A C5A C10A 109.79(18) yes
C4A C5A C10A 117.58(17) ?
C7A C6A C5A 111.53(19) ?
C6A C7A C8A 114.20(18) ?
C26A C8A C7A 107.2(2) ?
C26A C8A C9A 111.9(2) ?
C7A C8A C9A 108.91(18) ?
C26A C8A C14A 111.31(19) ?
C7A C8A C14A 110.31(19) yes
C9A C8A C14A 107.22(18) ?
C11A C9A C8A 110.56(19) ?
C11A C9A C10A 113.42(17) ?
C8A C9A C10A 117.46(18) ?
C25A C10A C1A 107.74(19) ?
C25A C10A C5A 113.65(19) ?
C1A C10A C5A 108.10(19) ?
C25A C10A C9A 113.6(2) ?
C1A C10A C9A 108.48(18) ?
C5A C10A C9A 105.04(16) ?
C12A C11A C9A 116.46(19) yes
O3A C12A C11A 119.6(2) ?
O3A C12A C13A 122.3(2) ?
C11A C12A C13A 117.9(2) ?
C12A C13A C18A 114.5(2) ?
C12A C13A C14A 111.49(19) yes
C18A C13A C14A 117.2(2) ?
C27A C14A C15A 109.1(2) yes
C27A C14A C13A 109.9(2) ?
C15A C14A C13A 108.7(2) ?
C27A C14A C8A 110.89(19) ?
C15A C14A C8A 110.73(19) ?
C13A C14A C8A 107.51(18) ?
C16A C15A C14A 114.3(2) ?
C15A C16A C17A 112.4(2) ?
C28A C17A C16A 112.2(3) yes
C28A C17A C18A 110.4(3) ?
C16A C17A C18A 108.9(2) ?
C28A C17A C22A 105.0(3) ?
C16A C17A C22A 111.2(3) ?
C18A C17A C22A 109.2(2) yes
C19A C18A C13A 116.3(2) ?
C19A C18A C17A 112.3(2) yes
C13A C18A C17A 108.9(2) ?
C18A C19A C20A 114.3(3) ?
C30A C20A C29A 108.1(3) ?
C30A C20A C19A 112.0(3) ?
C29A C20A C19A 109.2(3) ?
C30A C20A C21A 111.4(3) ?
C29A C20A C21A 109.1(3) ?
C19A C20A C21A 107.1(3) yes
C22A C21A C20A 113.6(3) ?
C21A C22A C17A 115.4(3) yes
O4A C28A O5A 121.6(4) ?
O4A C28A C17A 125.6(3) ?
O5A C28A C17A 112.7(4) ?
O2A C31A O1A 123.0(3) ?
O2A C31A C32A 124.3(3) yes
O1A C31A C32A 112.7(2) ?
C31B O1B C3B 119.6(4) yes
C28B O5B C33B 115.8(3) ?
C2B C1B C10B 112.6(2) ?
C3B C2B C1B 110.6(3) ?
O1B C3B C2B 108.4(3) yes
O1B C3B C4B 108.5(2) ?
C2B C3B C4B 114.1(3) ?
C3B C4B C24B 111.4(3) ?
C3B C4B C23B 107.4(3) ?
C24B C4B C23B 108.3(2) ?
C3B C4B C5B 106.4(2) ?
C24B C4B C5B 113.9(3) ?
C23B C4B C5B 109.1(3) ?
C6B C5B C4B 114.1(2) ?
C6B C5B C10B 111.0(2) yes
C4B C5B C10B 117.8(2) ?
C5B C6B C7B 111.3(2) ?
C6B C7B C8B 114.6(2) ?
C7B C8B C9B 109.45(19) ?
C7B C8B C26B 106.5(2) ?
C9B C8B C26B 111.3(2) ?
C7B C8B C14B 111.3(2) yes
C9B C8B C14B 107.89(17) ?
C26B C8B C14B 110.4(2) ?
C11B C9B C8B 111.5(2) ?
C11B C9B C10B 113.8(2) ?
C8B C9B C10B 116.94(19) ?
C25B C10B C1B 107.6(3) ?
C25B C10B C5B 114.0(2) ?
C1B C10B C5B 107.7(2) ?
C25B C10B C9B 113.7(2) ?
C1B C10B C9B 108.1(2) ?
C5B C10B C9B 105.5(2) ?
C12B C11B C9B 117.6(2) yes
O3B C12B C11B 119.8(2) ?
O3B C12B C13B 122.8(2) ?
C11B C12B C13B 117.2(2) ?
C12B C13B C18B 115.12(19) ?
C12B C13B C14B 110.48(19) yes
C18B C13B C14B 118.0(2) ?
C15B C14B C13B 109.42(18) ?
C15B C14B C27B 106.5(2) yes
C13B C14B C27B 109.90(19) ?
C15B C14B C8B 111.62(18) ?
C13B C14B C8B 108.26(19) ?
C27B C14B C8B 111.13(18) ?
C16B C15B C14B 114.72(19) ?
C15B C16B C17B 112.7(2) ?
C28B C17B C16B 110.8(2) yes
C28B C17B C22B 104.0(2) ?
C16B C17B C22B 111.3(2) ?
C28B C17B C18B 110.1(2) ?
C16B C17B C18B 108.81(19) ?
C22B C17B C18B 111.7(2) yes
C17B C18B C13B 109.8(2) ?
C17B C18B C19B 111.1(2) yes
C13B C18B C19B 116.7(2) ?
C20B C19B C18B 113.9(2) ?
C21B C20B C29B 108.9(3) ?
C21B C20B C19B 108.6(2) yes
C29B C20B C19B 108.4(3) ?
C21B C20B C30B 110.9(3) ?
C29B C20B C30B 109.1(3) ?
C19B C20B C30B 110.9(3) ?
C20B C21B C22B 112.6(3) ?
C21B C22B C17B 113.7(2) yes
O4B C28B O5B 121.7(3) ?
O4B C28B C17B 126.3(3) ?
O5B C28B C17B 112.1(2) ?
O2B C31B O1B 121.5(5) ?
O2B C31B C32B 126.8(6) yes
O1B C31B C32B 111.4(7) ?

loop_
_geom_bond_atom_site_label_1
_geom_bond_atom_site_label_2
_geom_bond_site_symmetry_2
_geom_bond_distance
_geom_bond_publ_flag
O1A C31A . 1.323(3) ?
O1A C3A . 1.450(3) ?
O2A C31A . 1.200(3) ?
O3A C12A . 1.218(3) ?
O4A C28A . 1.194(5) ?
O5A C28A . 1.320(4) ?
O5A C33A . 1.448(5) ?
C1A C2A . 1.524(4) ?
C1A C10A . 1.535(3) ?
C2A C3A . 1.511(3) ?
C3A C4A . 1.529(3) ?
C4A C24A . 1.529(3) ?
C4A C23A . 1.540(3) ?
C4A C5A . 1.550(3) ?
C5A C6A . 1.519(3) ?
C5A C10A . 1.563(3) ?
C6A C7A . 1.516(3) ?
C7A C8A . 1.544(3) ?
C8A C26A . 1.540(4) ?
C8A C9A . 1.548(3) ?
C8A C14A . 1.596(3) yes
C9A C11A . 1.540(3) yes
C9A C10A . 1.569(3) ?
C10A C25A . 1.534(3) ?
C11A C12A . 1.498(4) ?
C12A C13A . 1.504(3) ?
C13A C18A . 1.542(3) ?
C13A C14A . 1.555(3) ?
C14A C27A . 1.547(3) ?
C14A C15A . 1.547(3) ?
C15A C16A . 1.515(4) ?
C16A C17A . 1.544(5) ?
C17A C28A . 1.515(5) ?
C17A C18A . 1.546(4) ?
C17A C22A . 1.566(4) yes
C18A C19A . 1.518(4) ?
C19A C20A . 1.528(4) ?
C20A C30A . 1.518(6) ?
C20A C29A . 1.520(5) ?
C20A C21A . 1.541(5) yes
C21A C22A . 1.480(6) yes
C31A C32A . 1.479(4) ?
O1B C31B . 1.324(7) ?
O1B C3B . 1.444(4) ?
O2B C31B . 1.171(8) ?
O3B C12B . 1.209(3) ?
O4B C28B . 1.195(3) ?
O5B C28B . 1.311(3) ?
O5B C33B . 1.457(4) ?
C1B C2B . 1.527(4) ?
C1B C10B . 1.552(4) ?
C2B C3B . 1.506(6) ?
C3B C4B . 1.517(4) ?
C4B C24B . 1.533(5) ?
C4B C23B . 1.538(5) ?
C4B C5B . 1.554(4) ?
C5B C6B . 1.510(4) ?
C5B C10B . 1.555(4) ?
C6B C7B . 1.516(4) ?
C7B C8B . 1.531(3) ?
C8B C9B . 1.545(3) ?
C8B C26B . 1.555(3) ?
C8B C14B . 1.578(3) yes
C9B C11B . 1.519(3) yes
C9B C10B . 1.555(4) ?
C10B C25B . 1.536(4) ?
C11B C12B . 1.501(4) ?
C12B C13B . 1.513(3) ?
C13B C18B . 1.537(4) ?
C13B C14B . 1.548(3) ?
C14B C15B . 1.541(3) ?
C14B C27B . 1.555(3) ?
C15B C16B . 1.509(4) ?
C16B C17B . 1.528(4) ?
C17B C28B . 1.527(4) ?
C17B C22B . 1.535(4) yes
C17B C18B . 1.537(3) ?
C18B C19B . 1.537(4) ?
C19B C20B . 1.526(4) ?
C20B C21B . 1.513(4) yes
C20B C29B . 1.521(6) ?
C20B C30B . 1.541(5) ?
C21B C22B . 1.533(5) yes
C31B C32B . 1.468(7) ?

loop_
_geom_hbond_atom_site_label_D
_geom_hbond_atom_site_label_H
_geom_hbond_atom_site_label_A
_geom_hbond_site_symmetry_A
_geom_hbond_distance_DH
_geom_hbond_distance_HA
_geom_hbond_distance_DA
_geom_hbond_angle_DHA
_geom_hbond_publ_flag
C11B H11D O2A 1_545 .97 2.45 3.336(4) 152 yes
C13A H13A O4A . .98 2.50 3.155(4) 124 yes
C13B H13B O4B . .98 2.53 3.187(3) 124 yes
C19A H19A O3A . .97 2.42 3.051(3) 122 yes
C19B H19D O3B . .97 2.40 3.038(3) 123 yes
C27B H27E O2A 1_645 .96 2.53 3.357(4) 145 yes

loop_
_geom_torsion_atom_site_label_1
_geom_torsion_atom_site_label_2
_geom_torsion_atom_site_label_3
_geom_torsion_atom_site_label_4
_geom_torsion
C10A C1A C2A C3A -57.8(3)
C31A O1A C3A C2A 81.8(2)
C31A O1A C3A C4A -153.3(2)
C1A C2A C3A O1A -177.49(19)
C1A C2A C3A C4A 60.7(3)
O1A C3A C4A C24A -52.2(2)
C2A C3A C4A C24A 70.6(3)
O1A C3A C4A C23A 65.4(2)
C2A C3A C4A C23A -171.77(19)
O1A C3A C4A C5A -178.32(17)
C2A C3A C4A C5A -55.5(2)
C3A C4A C5A C6A -176.78(19)
C24A C4A C5A C6A 59.1(2)
C23A C4A C5A C6A -62.0(3)
C3A C4A C5A C10A 51.5(2)
C24A C4A C5A C10A -72.6(2)
C3A C4A C5A C10A 166.3(2)
C4A C5A C6A C7A 161.30(19)
C10A C5A C6A C7A -63.4(2)
C5A C6A C7A C8A 55.9(3)
C6A C7A C8A C26A 75.0(3)
C6A C7A C8A C9A -46.2(3)
C6A C7A C8A C14A -163.6(2)
C26A C8A C9A C11A 62.8(3)
C7A C8A C9A C11A -178.8(2)
C14A C8A C9A C11A -59.5(2)
C26A C8A C9A C10A -69.5(3)
C7A C8A C9A C10A 48.8(3)
C14A C8A C9A C10A 168.17(18)
C2A C1A C10A C25A -72.1(3)
C2A C1A C10A C5A 51.1(3)
C2A C1A C10A C9A 164.47(19)
C6A C5A C10A C25A -64.5(2)
C4A C5A C10A C25A 69.5(3)
C6A C5A C10A C1A 175.99(18)
C4A C5A C10A C1A -50.0(3)
C6A C5A C10A C9A 60.3(2)
C4A C5A C10A C9A -165.69(18)
C11A C9A C10A C25A -62.2(3)
C8A C9A C10A C25A 68.9(2)
C11A C9A C10A C1A 57.6(3)
C8A C9A C10A C1A -171.35(19)
C11A C9A C10A C5A 173.0(2)
C8A C9A C10A C5A -55.9(2)
C8A C9A C11A C12A 44.2(3)
C10A C9A C11A C12A 178.6(2)
C9A C11A C12A O3A 149.4(3)
C9A C11A C12A C13A -35.8(3)
O3A C12A C13A C18A -6.8(4)
C11A C12A C13A C18A 178.6(2)
O3A C12A C13A C14A -142.7(2)
C11A C12A C13A C14A 42.6(3)
C12A C13A C14A C27A 63.2(3)
C18A C13A C14A C27A -71.5(3)
C12A C13A C14A C15A -177.5(2)
C18A C13A C14A C15A 47.8(3)
C12A C13A C14A C8A -57.6(3)
C18A C13A C14A C8A 167.7(2)
C26A C8A C14A C27A -175.7(2)
C7A C8A C14A C27A 65.4(2)
C9A C8A C14A C27A -53.1(2)
C26A C8A C14A C15A 63.0(3)
C7A C8A C14A C15A -55.9(3)
C9A C8A C14A C15A -174.4(2)
C26A C8A C14A C13A -55.6(2)
C7A C8A C14A C13A -174.52(19)
C9A C8A C14A C13A 67.0(2)
C27A C14A C15A C16A 72.8(3)
C13A C14A C15A C16A -47.0(3)
C8A C14A C15A C16A -164.8(2)
C14A C15A C16A C17A 55.9(3)
C15A C16A C17A C28A 62.5(3)
C15A C16A C17A C18A -59.9(3)
C15A C16A C17A C22A 179.8(3)
C12A C13A C18A C19A -59.7(3)
C14A C13A C18A C19A 73.7(3)
C12A C13A C18A C17A 172.2(2)
C14A C13A C18A C17A -54.5(3)
C28A C17A C18A C19A 163.3(2)
C16A C17A C18A C19A -73.2(3)
C22A C17A C18A C19A 48.4(4)
C28A C17A C18A C13A -66.4(3)
C16A C17A C18A C13A 57.1(3)
C22A C17A C18A C13A 178.7(3)
C13A C18A C19A C20A 176.6(2)
C17A C18A C19A C20A -56.9(3)
C18A C19A C20A C30A -65.2(4)
C18A C19A C20A C29A 175.1(3)
C18A C19A C20A C21A 57.1(4)
C30A C20A C21A C22A 68.0(4)
C29A C20A C21A C22A -172.8(4)
C19A C20A C21A C22A -54.7(5)
C20A C21A C22A C17A 53.3(5)
C28A C17A C22A C21A -166.5(4)
C16A C17A C22A C21A 72.0(4)
C18A C17A C22A C21A -48.1(4)
C33A O5A C28A O4A -.8(6)
C33A O5A C28A C17A 176.3(3)
C16A C17A C28A O4A -142.7(4)
C18A C17A C28A O4A -21.1(5)
C22A C17A C28A O4A 96.4(4)
C16A C17A C28A O5A 40.4(3)
C18A C17A C28A O5A 161.9(3)
C22A C17A C28A O5A -80.5(3)
C3A O1A C31A O2A -2.1(3)
C3A O1A C31A C32A 176.4(2)
C10B C1B C2B C3B -57.3(4)
C31B O1B C3B C2B 105.4(5)
C31B O1B C3B C4B -130.2(5)
C1B C2B C3B O1B -178.5(3)
C1B C2B C3B C4B 60.5(4)
O1B C3B C4B C24B -51.4(4)
C2B C3B C4B C24B 69.5(3)
O1B C3B C4B C23B 67.1(4)
C2B C3B C4B C23B -172.0(3)
O1B C3B C4B C5B -176.2(3)
C2B C3B C4B C5B -55.2(4)
C3B C4B C5B C6B -175.0(3)
C24B C4B C5B C6B 61.9(4)
C23B C4B C5B C6B -59.3(3)
C3B C4B C5B C10B 52.2(3)
C24B C4B C5B C10B -71.0(3)
C23B C4B C5B C10B 167.8(2)
C4B C5B C6B C7B 162.6(2)
C10B C5B C6B C7B -61.4(3)
C5B C6B C7B C8B 54.2(3)
C6B C7B C8B C9B -46.1(3)
C6B C7B C8B C26B 74.3(3)
C6B C7B C8B C14B -165.3(2)
C7B C8B C9B C11B -177.5(2)
C26B C8B C9B C11B 65.0(3)
C14B C8B C9B C11B -56.2(3)
C7B C8B C9B C10B 49.0(3)
C26B C8B C9B C10B -68.4(3)
C14B C8B C9B C10B 170.34(19)
C2B C1B C10B C25B -72.2(4)
C2B C1B C10B C5B 51.1(4)
C2B C1B C10B C9B 164.6(3)
C6B C5B C10B C25B -65.8(3)
C4B C5B C10B C25B 68.5(3)
C6B C5B C10B C1B 174.9(2)
C4B C5B C10B C1B -50.9(3)
C6B C5B C10B C9B 59.6(3)
C4B C5B C10B C9B -166.1(2)
C11B C9B C10B C25B -62.2(3)
C8B C9B C10B C25B 70.2(3)
C11B C9B C10B C1B 57.2(3)
C8B C9B C10B C1B -170.4(2)
C11B C9B C10B C5B 172.2(2)
C8B C9B C10B C5B -55.4(3)
C8B C9B C11B C12B 41.1(3)
C10B C9B C11B C12B 176.0(2)
C9B C11B C12B O3B 150.1(3)
C9B C11B C12B C13B -34.8(4)
O3B C12B C13B C18B -4.9(4)
C11B C12B C13B C18B -179.8(2)
O3B C12B C13B C14B -141.6(3)
C11B C12B C13B C14B 43.5(3)
C12B C13B C14B C15B 179.1(2)
C18B C13B C14B C15B 43.7(3)
C12B C13B C14B C27B 62.5(3)
C18B C13B C14B C27B -72.9(3)
C12B C13B C14B C8B -59.1(2)
C18B C13B C14B C8B 165.55(19)
C7B C8B C14B C15B -52.9(2)
C9B C8B C14B C15B -173.03(18)
C26B C8B C14B C15B 65.2(2)
C7B C8B C14B C13B -173.40(18)
C9B C8B C14B C13B 66.5(2)
C26B C8B C14B C13B -55.3(2)
C7B C8B C14B C27B 65.8(2)
C9B C8B C14B C27B -54.3(2)
C26B C8B C14B C27B -176.1(2)
C13B C14B C15B C16B -44.3(3)
C27B C14B C15B C16B 74.5(2)
C8B C14B C15B C16B -164.07(19)
C14B C15B C16B C17B 55.5(3)
C15B C16B C17B C28B 60.9(3)
C15B C16B C17B C22B 176.1(2)
C15B C16B C17B C18B -60.4(3)
C28B C17B C18B C13B -65.3(3)
C16B C17B C18B C13B 56.3(3)
C22B C17B C18B C13B 179.6(2)
C28B C17B C18B C19B 164.0(2)
C16B C17B C18B C19B -74.3(3)
C22B C17B C18B C19B 49.0(3)
C12B C13B C18B C17B 175.3(2)
C14B C13B C18B C17B -51.3(3)
C12B C13B C18B C19B -57.1(3)
C14B C13B C18B C19B 76.3(3)
C17B C18B C19B C20B -54.9(3)
C13B C18B C19B C20B 178.2(2)
C18B C19B C20B C21B 57.4(4)
C18B C19B C20B C29B 175.5(3)
C18B C19B C20B C30B -64.7(3)
C29B C20B C21B C22B -173.3(3)
C19B C20B C21B C22B -55.4(4)
C30B C20B C21B C22B 66.7(3)
C20B C21B C22B C17B 53.4(3)
C28B C17B C22B C21B -168.0(2)
C16B C17B C22B C21B 72.7(3)
C18B C17B C22B C21B -49.2(3)
C33B O5B C28B O4B -.6(5)
C33B O5B C28B C17B 178.1(4)
C16B C17B C28B O4B -144.8(3)
C22B C17B C28B O4B 95.5(4)
C18B C17B C28B O4B -24.3(4)
C16B C17B C28B O5B 36.7(3)
C22B C17B C28B O5B -83.0(3)
C18B C17B C28B O5B 157.1(3)
C3B O1B C31B O2B -7.9(11)
C3B O1B C31B C32B 177.7(5)

loop_
_cod_related_entry_id
_cod_related_entry_database
_cod_related_entry_code
1 ChemSpider 9310313
